data_7217655
loop_
_publ_author_name
'Hori, Akiko'
'Nakajima, Kyosuke'
'Akimoto, Yuuki'
'Naganuma, Kohei'
'Yuge, Hidetaka'

_publ_section_title
;
 Guest-adjusted encapsulation and thermal studies of non-porous
 mononuclear Cu(ii) coordination complexes through electrostatic
 interactions induced by fluorine substitution
;
_journal_issue 37
_journal_name_full CrystEngComm
_journal_page_first 8805
_journal_paper_doi 10.1039/C4CE01243G
_journal_volume 16
_journal_year 2014
_chemical_formula_moiety 'C30 H10 Cu F12 O4'
_chemical_formula_sum 'C30 H10 Cu F12 O4'
_chemical_formula_weight 725.93
_chemical_name_systematic
;
?
;
_space_group_IT_number 2
_symmetry_cell_setting triclinic
_symmetry_space_group_name_Hall '-P 1'
_symmetry_space_group_name_H-M 'P -1'
_atom_sites_solution_hydrogens geom
_atom_sites_solution_primary direct
_atom_sites_solution_secondary difmap
_audit_creation_method SHELXL-97
_cell_angle_alpha 88.023(4)
_cell_angle_beta 86.760(3)
_cell_angle_gamma 86.128(4)
_cell_formula_units_Z 2
_cell_length_a 7.225(2)
_cell_length_b 10.922(4)
_cell_length_c 16.756(5)
_cell_measurement_reflns_used 6437
_cell_measurement_temperature 100
_cell_measurement_theta_max 27.94
_cell_measurement_theta_min 2.44
_cell_volume 1316.5(7)
_computing_cell_refinement 'Bruker SAINT'
_computing_data_collection 'Bruker APEX2'
_computing_data_reduction 'Bruker SAINT'
_computing_molecular_graphics 'Bruker SHELXTL'
_computing_publication_material 'Bruker SHELXTL'
_computing_structure_refinement 'SHELXL-97 (Sheldrick, 2008)'
_computing_structure_solution 'SHELXS-97 (Sheldrick, 2008)'
_diffrn_ambient_temperature 100
_diffrn_detector_area_resol_mean 8.333
_diffrn_measured_fraction_theta_full 0.973
_diffrn_measured_fraction_theta_max 0.973
_diffrn_measurement_device_type 'Bruker APEX-II CCD'
_diffrn_measurement_method '\f and \w scans'
_diffrn_radiation_monochromator graphite
_diffrn_radiation_source 'fine-focus sealed tube'
_diffrn_radiation_type MoK\a
_diffrn_radiation_wavelength 0.71073
_diffrn_reflns_av_R_equivalents 0.0217
_diffrn_reflns_av_sigmaI/netI 0.0281
_diffrn_reflns_limit_h_max 9
_diffrn_reflns_limit_h_min -9
_diffrn_reflns_limit_k_max 13
_diffrn_reflns_limit_k_min -13
_diffrn_reflns_limit_l_max 21
_diffrn_reflns_limit_l_min -21
_diffrn_reflns_number 14887
_diffrn_reflns_theta_full 27.48
_diffrn_reflns_theta_max 27.48
_diffrn_reflns_theta_min 2.20
_exptl_absorpt_coefficient_mu 0.954
_exptl_absorpt_correction_T_max 0.9106
_exptl_absorpt_correction_T_min 0.8034
_exptl_absorpt_correction_type empirical
_exptl_absorpt_process_details
;
SADABS Sheldrick 1996
;
_exptl_crystal_colour green
_exptl_crystal_density_diffrn 1.831
_exptl_crystal_density_meas ?
_exptl_crystal_density_method 'not measured'
_exptl_crystal_description prismatic
_exptl_crystal_F_000 718
_exptl_crystal_size_max 0.24
_exptl_crystal_size_mid 0.10
_exptl_crystal_size_min 0.10
_refine_diff_density_max 0.347
_refine_diff_density_min -0.401
_refine_diff_density_rms 0.058
_refine_ls_extinction_method none
_refine_ls_goodness_of_fit_ref 1.019
_refine_ls_hydrogen_treatment constr
_refine_ls_matrix_type full
_refine_ls_number_parameters 427
_refine_ls_number_reflns 5890
_refine_ls_number_restraints 0
_refine_ls_restrained_S_all 1.019
_refine_ls_R_factor_all 0.0388
_refine_ls_R_factor_gt 0.0291
_refine_ls_shift/su_max 0.001
_refine_ls_shift/su_mean 0.000
_refine_ls_structure_factor_coef Fsqd
_refine_ls_weighting_details 'calc w=1/[\s^2^(Fo^2^)+(0.0355P)^2^+0.6916P] where P=(Fo^2^+2Fc^2^)/3'
_refine_ls_weighting_scheme calc
_refine_ls_wR_factor_gt 0.0707
_refine_ls_wR_factor_ref 0.0752
_reflns_number_gt 4918
_reflns_number_total 5890
_reflns_threshold_expression >2sigma(I)
_cod_data_source_file c4ce01243g2.cif
_cod_data_source_block 110905b2
_cod_depositor_comments
;
The following automatic conversions were performed:

'_symmetry_cell_setting' value 'Triclinic' changed to 'triclinic'
according to
/usr/data/users/saulius/crontab/automatic-downloads/rss-feeds/RSC/lib/dictionaries/cif_core.dic
dictionary named 'cif_core.dic' version 2.4.2 from 2011-04-26.

Automatic conversion script
Id: cif_fix_values 2281 2013-09-26 08:29:07Z andrius 

 Adding full bibliography for 7217645--7217660.cif.

The following automatic conversions were performed:

'_exptl_crystal_density_meas' value 'not measured' was changed to '?'
- the value is perceived as not measured.

Automatic conversion script
Id: cif_fix_values 3008 2015-01-20 13:52:24Z robertas 
;
_cod_database_code 7217655

loop_
_symmetry_equiv_pos_as_xyz
'x, y, z'
'-x, -y, -z'

loop_
_atom_site_label
_atom_site_type_symbol
_atom_site_fract_x
_atom_site_fract_y
_atom_site_fract_z
_atom_site_U_iso_or_equiv
_atom_site_adp_type
_atom_site_occupancy
_atom_site_symmetry_multiplicity
_atom_site_calc_flag
_atom_site_refinement_flags
Cu1 Cu 0.5000 0.5000 0.0000 0.01752(8) Uani 1 2 d S
Cu2 Cu 1.0000 0.0000 0.5000 0.01477(8) Uani 1 2 d S
O1 O 0.30152(17) 0.62039(12) -0.01822(7) 0.0207(3) Uani 1 1 d .
O2 O 0.40355(17) 0.45523(12) 0.10465(7) 0.0207(3) Uani 1 1 d .
O3 O 0.91056(17) 0.12497(11) 0.42608(7) 0.0188(3) Uani 1 1 d .
O4 O 0.80008(17) 0.03246(11) 0.57862(7) 0.0179(3) Uani 1 1 d .
C1 C 0.0679(3) 0.83775(18) -0.04953(11) 0.0219(4) Uani 1 1 d .
C2 C -0.0574(3) 0.92621(18) -0.07892(12) 0.0268(4) Uani 1 1 d .
H2 H -0.0179 0.9939 -0.1111 0.032 Uiso 1 1 calc R
C3 C -0.2423(3) 0.91195(19) -0.05951(12) 0.0269(4) Uani 1 1 d .
C4 C -0.3058(3) 0.81442(19) -0.01507(11) 0.0239(4) Uani 1 1 d .
H4 H -0.4347 0.8057 -0.0037 0.029 Uiso 1 1 calc R
C5 C -0.1726(3) 0.72965(17) 0.01230(10) 0.0190(4) Uani 1 1 d .
C6 C 0.0185(2) 0.73630(16) -0.00223(10) 0.0172(4) Uani 1 1 d .
C7 C 0.1601(2) 0.64314(16) 0.02921(11) 0.0179(4) Uani 1 1 d .
C8 C 0.1322(3) 0.59139(17) 0.10604(11) 0.0199(4) Uani 1 1 d .
H8 H 0.0225 0.6165 0.1368 0.024 Uiso 1 1 calc R
C9 C 0.2583(2) 0.50440(17) 0.13985(10) 0.0181(4) Uani 1 1 d .
C10 C 0.2229(2) 0.46187(17) 0.22530(10) 0.0185(4) Uani 1 1 d .
C11 C 0.2447(3) 0.33911(18) 0.25032(11) 0.0222(4) Uani 1 1 d .
C12 C 0.2185(3) 0.29686(19) 0.32859(11) 0.0244(4) Uani 1 1 d .
H12 H 0.2326 0.2120 0.3430 0.029 Uiso 1 1 calc R
C13 C 0.1710(3) 0.38416(19) 0.38435(11) 0.0232(4) Uani 1 1 d .
C14 C 0.1482(3) 0.50721(19) 0.36591(11) 0.0249(4) Uani 1 1 d .
H14 H 0.1153 0.5654 0.4060 0.030 Uiso 1 1 calc R
C15 C 0.1751(3) 0.54278(18) 0.28647(11) 0.0222(4) Uani 1 1 d .
C16 C 0.7446(3) 0.27333(17) 0.29332(11) 0.0205(4) Uani 1 1 d .
C17 C 0.7196(3) 0.36443(18) 0.23476(11) 0.0226(4) Uani 1 1 d .
H17 H 0.7295 0.3470 0.1795 0.027 Uiso 1 1 calc R
C18 C 0.6795(3) 0.48174(18) 0.26106(11) 0.0220(4) Uani 1 1 d .
C19 C 0.6609(3) 0.51054(17) 0.34041(12) 0.0223(4) Uani 1 1 d .
H19 H 0.6321 0.5924 0.3567 0.027 Uiso 1 1 calc R
C20 C 0.6862(2) 0.41485(18) 0.39500(11) 0.0197(4) Uani 1 1 d .
C21 C 0.7292(2) 0.29373(17) 0.37516(10) 0.0168(4) Uani 1 1 d .
C22 C 0.7631(2) 0.19419(16) 0.43734(10) 0.0166(4) Uani 1 1 d .
C23 C 0.6341(3) 0.18657(17) 0.50221(11) 0.0198(4) Uani 1 1 d .
H23 H 0.5228 0.2380 0.5012 0.024 Uiso 1 1 calc R
C24 C 0.6596(2) 0.10744(16) 0.56847(11) 0.0164(3) Uani 1 1 d .
C25 C 0.5142(2) 0.11394(16) 0.63578(10) 0.0167(4) Uani 1 1 d .
C26 C 0.5591(2) 0.11220(17) 0.71596(11) 0.0196(4) Uani 1 1 d .
C27 C 0.4292(3) 0.12891(17) 0.77862(11) 0.0216(4) Uani 1 1 d .
H27 H 0.4649 0.1304 0.8323 0.026 Uiso 1 1 calc R
C28 C 0.2459(3) 0.14330(17) 0.76047(11) 0.0196(4) Uani 1 1 d .
C29 C 0.1865(2) 0.14138(16) 0.68400(11) 0.0188(4) Uani 1 1 d .
H29 H 0.0585 0.1491 0.6732 0.023 Uiso 1 1 calc R
C30 C 0.3239(2) 0.12759(16) 0.62396(10) 0.0164(4) Uani 1 1 d .
F1 F 0.24957(16) 0.85528(11) -0.06533(8) 0.0325(3) Uani 1 1 d .
F2 F -0.36800(18) 0.99845(13) -0.08611(8) 0.0426(3) Uani 1 1 d .
F3 F -0.23478(15) 0.63180(10) 0.05495(7) 0.0261(3) Uani 1 1 d .
F4 F 0.28837(19) 0.25451(11) 0.19489(7) 0.0352(3) Uani 1 1 d .
F5 F 0.14264(18) 0.34692(12) 0.46167(7) 0.0332(3) Uani 1 1 d .
F6 F 0.15779(19) 0.66399(11) 0.26832(7) 0.0354(3) Uani 1 1 d .
F7 F 0.78177(18) 0.15758(10) 0.26972(7) 0.0322(3) Uani 1 1 d .
F8 F 0.65655(18) 0.57420(11) 0.20651(7) 0.0327(3) Uani 1 1 d .
F9 F 0.67542(17) 0.44285(10) 0.47318(6) 0.0300(3) Uani 1 1 d .
F10 F 0.73854(15) 0.09757(11) 0.73343(6) 0.0277(3) Uani 1 1 d .
F11 F 0.11661(15) 0.16032(11) 0.82119(6) 0.0258(3) Uani 1 1 d .
F12 F 0.26795(14) 0.12652(10) 0.54847(6) 0.0223(2) Uani 1 1 d .

loop_
_atom_site_aniso_label
_atom_site_aniso_U_11
_atom_site_aniso_U_22
_atom_site_aniso_U_33
_atom_site_aniso_U_23
_atom_site_aniso_U_13
_atom_site_aniso_U_12
Cu1 0.01669(16) 0.01908(16) 0.01500(15) 0.00401(12) 0.00300(12) 0.00649(12)
Cu2 0.01301(15) 0.01705(16) 0.01343(15) 0.00263(12) 0.00070(11) 0.00228(11)
O1 0.0198(7) 0.0216(7) 0.0183(6) 0.0045(5) 0.0048(5) 0.0079(5)
O2 0.0193(6) 0.0233(7) 0.0175(6) 0.0036(5) 0.0033(5) 0.0069(5)
O3 0.0173(6) 0.0208(7) 0.0170(6) 0.0042(5) 0.0016(5) 0.0035(5)
O4 0.0165(6) 0.0215(7) 0.0145(6) 0.0028(5) 0.0016(5) 0.0040(5)
C1 0.0187(9) 0.0222(9) 0.0240(10) 0.0009(8) 0.0001(7) 0.0017(7)
C2 0.0296(11) 0.0211(10) 0.0285(11) 0.0078(8) -0.0013(8) 0.0016(8)
C3 0.0255(10) 0.0273(10) 0.0261(10) 0.0033(8) -0.0057(8) 0.0133(8)
C4 0.0171(9) 0.0336(11) 0.0199(9) 0.0014(8) -0.0014(7) 0.0056(8)
C5 0.0200(9) 0.0226(9) 0.0138(8) 0.0019(7) 0.0002(7) 0.0013(7)
C6 0.0182(9) 0.0173(9) 0.0153(8) -0.0010(7) -0.0006(7) 0.0047(7)
C7 0.0183(9) 0.0177(9) 0.0173(9) -0.0004(7) -0.0022(7) 0.0026(7)
C8 0.0176(9) 0.0249(10) 0.0158(9) 0.0013(7) 0.0018(7) 0.0062(7)
C9 0.0190(9) 0.0207(9) 0.0139(8) 0.0003(7) 0.0004(7) 0.0020(7)
C10 0.0131(8) 0.0265(10) 0.0150(8) 0.0030(7) -0.0005(7) 0.0028(7)
C11 0.0212(9) 0.0259(10) 0.0191(9) -0.0017(8) 0.0014(7) -0.0008(8)
C12 0.0260(10) 0.0259(10) 0.0211(10) 0.0067(8) -0.0002(8) -0.0048(8)
C13 0.0197(9) 0.0356(11) 0.0141(9) 0.0066(8) -0.0006(7) -0.0041(8)
C14 0.0223(10) 0.0349(11) 0.0167(9) -0.0021(8) -0.0006(7) 0.0039(8)
C15 0.0204(9) 0.0241(10) 0.0206(9) 0.0023(8) -0.0006(7) 0.0065(7)
C16 0.0190(9) 0.0216(9) 0.0200(9) 0.0017(7) 0.0007(7) 0.0033(7)
C17 0.0235(10) 0.0268(10) 0.0165(9) 0.0036(8) 0.0003(7) 0.0016(8)
C18 0.0198(9) 0.0233(10) 0.0223(9) 0.0118(8) -0.0030(7) -0.0019(7)
C19 0.0222(10) 0.0186(9) 0.0260(10) 0.0010(8) -0.0033(8) -0.0004(7)
C20 0.0168(9) 0.0249(10) 0.0169(9) -0.0005(7) -0.0009(7) 0.0013(7)
C21 0.0124(8) 0.0209(9) 0.0163(8) 0.0041(7) 0.0004(6) 0.0013(7)
C22 0.0164(9) 0.0173(9) 0.0159(8) 0.0012(7) -0.0017(7) 0.0002(7)
C23 0.0154(9) 0.0226(9) 0.0201(9) 0.0036(7) 0.0019(7) 0.0034(7)
C24 0.0139(8) 0.0182(9) 0.0170(9) -0.0006(7) 0.0009(7) -0.0006(7)
C25 0.0185(9) 0.0153(8) 0.0156(8) 0.0028(7) 0.0015(7) 0.0004(7)
C26 0.0154(9) 0.0227(9) 0.0202(9) 0.0038(7) -0.0021(7) 0.0012(7)
C27 0.0248(10) 0.0248(10) 0.0146(9) 0.0029(7) -0.0010(7) 0.0020(8)
C28 0.0208(9) 0.0188(9) 0.0177(9) 0.0021(7) 0.0068(7) 0.0024(7)
C29 0.0148(9) 0.0188(9) 0.0222(9) 0.0012(7) 0.0006(7) 0.0005(7)
C30 0.0189(9) 0.0152(8) 0.0147(8) 0.0014(7) -0.0015(7) 0.0000(7)
F1 0.0195(6) 0.0299(6) 0.0468(8) 0.0153(6) 0.0006(5) -0.0017(5)
F2 0.0323(7) 0.0425(8) 0.0488(8) 0.0187(6) -0.0049(6) 0.0192(6)
F3 0.0200(6) 0.0319(6) 0.0258(6) 0.0119(5) -0.0013(5) -0.0029(5)
F4 0.0593(9) 0.0224(6) 0.0225(6) -0.0005(5) 0.0069(6) -0.0005(6)
F5 0.0420(7) 0.0419(7) 0.0153(6) 0.0067(5) 0.0015(5) -0.0068(6)
F6 0.0572(8) 0.0247(6) 0.0215(6) 0.0007(5) -0.0012(6) 0.0160(6)
F7 0.0528(8) 0.0221(6) 0.0201(6) -0.0022(5) -0.0013(5) 0.0102(5)
F8 0.0452(8) 0.0257(6) 0.0266(6) 0.0135(5) -0.0056(5) -0.0022(5)
F9 0.0468(8) 0.0254(6) 0.0170(6) -0.0022(5) -0.0030(5) 0.0053(5)
F10 0.0161(5) 0.0471(7) 0.0192(6) 0.0034(5) -0.0027(4) 0.0026(5)
F11 0.0236(6) 0.0319(6) 0.0198(6) 0.0012(5) 0.0086(4) 0.0048(5)
F12 0.0189(5) 0.0325(6) 0.0159(5) -0.0004(5) -0.0023(4) -0.0038(5)

loop_
_atom_type_symbol
_atom_type_description
_atom_type_scat_dispersion_real
_atom_type_scat_dispersion_imag
_atom_type_scat_source
C C 0.0033 0.0016 'International Tables Vol C Tables 4.2.6.8 and 6.1.1.4'
H H 0.0000 0.0000 'International Tables Vol C Tables 4.2.6.8 and 6.1.1.4'
O O 0.0106 0.0060 'International Tables Vol C Tables 4.2.6.8 and 6.1.1.4'
F F 0.0171 0.0103 'International Tables Vol C Tables 4.2.6.8 and 6.1.1.4'
Cu Cu 0.3201 1.2651 'International Tables Vol C Tables 4.2.6.8 and 6.1.1.4'

loop_
_geom_angle_atom_site_label_1
_geom_angle_atom_site_label_2
_geom_angle_atom_site_label_3
_geom_angle
_geom_angle_site_symmetry_1
_geom_angle_site_symmetry_3
O1 Cu1 O1 180.0 2_665 .
O1 Cu1 O2 93.76(5) 2_665 2_665
O1 Cu1 O2 86.24(5) . 2_665
O1 Cu1 O2 86.24(5) 2_665 .
O1 Cu1 O2 93.76(5) . .
O2 Cu1 O2 180.00(3) 2_665 .
O3 Cu2 O3 180.0 . 2_756
O3 Cu2 O4 94.10(5) . .
O3 Cu2 O4 85.90(5) 2_756 .
O3 Cu2 O4 85.90(5) . 2_756
O3 Cu2 O4 94.10(5) 2_756 2_756
O4 Cu2 O4 180.0 . 2_756
C7 O1 Cu1 125.73(11) . .
C9 O2 Cu1 125.46(12) . .
C22 O3 Cu2 125.03(11) . .
C24 O4 Cu2 124.86(11) . .
F1 C1 C2 116.68(17) . .
F1 C1 C6 119.06(16) . .
C2 C1 C6 124.19(18) . .
C3 C2 C1 116.86(18) . .
C3 C2 H2 121.6 . .
C1 C2 H2 121.6 . .
F2 C3 C4 118.21(18) . .
F2 C3 C2 118.18(19) . .
C4 C3 C2 123.61(18) . .
C3 C4 C5 116.27(18) . .
C3 C4 H4 121.9 . .
C5 C4 H4 121.9 . .
F3 C5 C4 116.49(16) . .
F3 C5 C6 118.53(16) . .
C4 C5 C6 124.96(17) . .
C5 C6 C1 114.08(16) . .
C5 C6 C7 123.66(16) . .
C1 C6 C7 122.26(16) . .
O1 C7 C8 125.56(16) . .
O1 C7 C6 114.78(15) . .
C8 C7 C6 119.63(16) . .
C7 C8 C9 123.09(17) . .
C7 C8 H8 118.5 . .
C9 C8 H8 118.5 . .
O2 C9 C8 125.97(16) . .
O2 C9 C10 115.11(15) . .
C8 C9 C10 118.92(16) . .
C15 C10 C11 114.50(17) . .
C15 C10 C9 122.58(17) . .
C11 C10 C9 122.84(17) . .
F4 C11 C12 117.02(18) . .
F4 C11 C10 118.41(16) . .
C12 C11 C10 124.54(18) . .
C13 C12 C11 116.36(18) . .
C13 C12 H12 121.8 . .
C11 C12 H12 121.8 . .
F5 C13 C14 118.04(18) . .
F5 C13 C12 118.41(18) . .
C14 C13 C12 123.54(18) . .
C13 C14 C15 116.98(18) . .
C13 C14 H14 121.5 . .
C15 C14 H14 121.5 . .
F6 C15 C14 117.20(17) . .
F6 C15 C10 118.70(17) . .
C14 C15 C10 124.08(18) . .
F7 C16 C17 117.81(17) . .
F7 C16 C21 118.04(16) . .
C17 C16 C21 124.14(18) . .
C18 C17 C16 116.28(18) . .
C18 C17 H17 121.9 . .
C16 C17 H17 121.9 . .
F8 C18 C19 117.60(18) . .
F8 C18 C17 118.72(17) . .
C19 C18 C17 123.68(17) . .
C18 C19 C20 116.57(18) . .
C18 C19 H19 121.7 . .
C20 C19 H19 121.7 . .
F9 C20 C19 117.05(17) . .
F9 C20 C21 118.34(16) . .
C19 C20 C21 124.55(17) . .
C20 C21 C16 114.77(16) . .
C20 C21 C22 122.08(16) . .
C16 C21 C22 123.11(16) . .
O3 C22 C23 126.09(16) . .
O3 C22 C21 115.99(15) . .
C23 C22 C21 117.91(16) . .
C22 C23 C24 123.57(17) . .
C22 C23 H23 118.2 . .
C24 C23 H23 118.2 . .
O4 C24 C23 125.86(16) . .
O4 C24 C25 116.30(15) . .
C23 C24 C25 117.78(15) . .
C30 C25 C26 114.52(16) . .
C30 C25 C24 123.12(16) . .
C26 C25 C24 122.30(16) . .
F10 C26 C27 117.56(16) . .
F10 C26 C25 118.90(16) . .
C27 C26 C25 123.51(17) . .
C28 C27 C26 117.31(17) . .
C28 C27 H27 121.3 . .
C26 C27 H27 121.3 . .
F11 C28 C27 118.11(17) . .
F11 C28 C29 118.15(16) . .
C27 C28 C29 123.73(17) . .
C28 C29 C30 115.95(17) . .
C28 C29 H29 122.0 . .
C30 C29 H29 122.0 . .
F12 C30 C29 116.67(15) . .
F12 C30 C25 118.44(15) . .
C29 C30 C25 124.88(17) . .

loop_
_geom_bond_atom_site_label_1
_geom_bond_atom_site_label_2
_geom_bond_distance
_geom_bond_site_symmetry_2
Cu1 O1 1.9093(13) 2_665
Cu1 O1 1.9093(13) .
Cu1 O2 1.9099(13) 2_665
Cu1 O2 1.9100(13) .
Cu2 O3 1.9156(13) .
Cu2 O3 1.9156(13) 2_756
Cu2 O4 1.9223(13) .
Cu2 O4 1.9223(13) 2_756
O1 C7 1.275(2) .
O2 C9 1.270(2) .
O3 C22 1.273(2) .
O4 C24 1.276(2) .
C1 F1 1.349(2) .
C1 C2 1.376(3) .
C1 C6 1.394(3) .
C2 C3 1.375(3) .
C2 H2 0.9500 .
C3 F2 1.348(2) .
C3 C4 1.368(3) .
C4 C5 1.376(3) .
C4 H4 0.9500 .
C5 F3 1.353(2) .
C5 C6 1.394(3) .
C6 C7 1.498(2) .
C7 C8 1.398(3) .
C8 C9 1.399(2) .
C8 H8 0.9500 .
C9 C10 1.503(2) .
C10 C15 1.390(3) .
C10 C11 1.392(3) .
C11 F4 1.343(2) .
C11 C12 1.382(3) .
C12 C13 1.371(3) .
C12 H12 0.9500 .
C13 F5 1.353(2) .
C13 C14 1.370(3) .
C14 C15 1.380(3) .
C14 H14 0.9500 .
C15 F6 1.347(2) .
C16 F7 1.343(2) .
C16 C17 1.383(3) .
C16 C21 1.394(3) .
C17 C18 1.376(3) .
C17 H17 0.9500 .
C18 F8 1.347(2) .
C18 C19 1.374(3) .
C19 C20 1.375(3) .
C19 H19 0.9500 .
C20 F9 1.352(2) .
C20 C21 1.386(3) .
C21 C22 1.497(2) .
C22 C23 1.395(2) .
C23 C24 1.396(3) .
C23 H23 0.9500 .
C24 C25 1.497(2) .
C25 C30 1.397(2) .
C25 C26 1.399(2) .
C26 F10 1.343(2) .
C26 C27 1.377(3) .
C27 C28 1.373(3) .
C27 H27 0.9500 .
C28 F11 1.351(2) .
C28 C29 1.375(3) .
C29 C30 1.378(2) .
C29 H29 0.9500 .
C30 F12 1.350(2) .

loop_
_geom_torsion_atom_site_label_1
_geom_torsion_atom_site_label_2
_geom_torsion_atom_site_label_3
_geom_torsion_atom_site_label_4
_geom_torsion
_geom_torsion_site_symmetry_1
O1 Cu1 O1 C7 92(5) 2_665
O2 Cu1 O1 C7 176.36(15) 2_665
O2 Cu1 O1 C7 -3.64(15) .
O1 Cu1 O2 C9 177.64(15) 2_665
O1 Cu1 O2 C9 -2.36(15) .
O2 Cu1 O2 C9 -157(20) 2_665
O3 Cu2 O3 C22 3(29) 2_756
O4 Cu2 O3 C22 -0.87(14) .
O4 Cu2 O3 C22 179.13(14) 2_756
O3 Cu2 O4 C24 6.02(14) .
O3 Cu2 O4 C24 -173.98(14) 2_756
O4 Cu2 O4 C24 -31(6) 2_756
F1 C1 C2 C3 -176.77(18) .
C6 C1 C2 C3 0.2(3) .
C1 C2 C3 F2 178.69(18) .
C1 C2 C3 C4 -1.7(3) .
F2 C3 C4 C5 -178.65(17) .
C2 C3 C4 C5 1.7(3) .
C3 C4 C5 F3 -178.75(17) .
C3 C4 C5 C6 -0.3(3) .
F3 C5 C6 C1 177.37(16) .
C4 C5 C6 C1 -1.1(3) .
F3 C5 C6 C7 -2.2(3) .
C4 C5 C6 C7 179.30(18) .
F1 C1 C6 C5 178.00(16) .
C2 C1 C6 C5 1.1(3) .
F1 C1 C6 C7 -2.4(3) .
C2 C1 C6 C7 -179.25(18) .
Cu1 O1 C7 C8 5.7(3) .
Cu1 O1 C7 C6 -175.96(11) .
C5 C6 C7 O1 143.43(18) .
C1 C6 C7 O1 -36.1(2) .
C5 C6 C7 C8 -38.1(3) .
C1 C6 C7 C8 142.29(19) .
O1 C7 C8 C9 -1.4(3) .
C6 C7 C8 C9 -179.66(17) .
Cu1 O2 C9 C8 6.8(3) .
Cu1 O2 C9 C10 -173.78(12) .
C7 C8 C9 O2 -5.4(3) .
C7 C8 C9 C10 175.17(18) .
O2 C9 C10 C15 133.54(19) .
C8 C9 C10 C15 -47.0(3) .
O2 C9 C10 C11 -43.1(3) .
C8 C9 C10 C11 136.42(19) .
C15 C10 C11 F4 179.08(17) .
C9 C10 C11 F4 -4.1(3) .
C15 C10 C11 C12 1.3(3) .
C9 C10 C11 C12 178.14(18) .
F4 C11 C12 C13 -178.99(17) .
C10 C11 C12 C13 -1.2(3) .
C11 C12 C13 F5 179.52(17) .
C11 C12 C13 C14 0.5(3) .
F5 C13 C14 C15 -179.03(17) .
C12 C13 C14 C15 0.0(3) .
C13 C14 C15 F6 -178.22(17) .
C13 C14 C15 C10 0.1(3) .
C11 C10 C15 F6 177.58(17) .
C9 C10 C15 F6 0.7(3) .
C11 C10 C15 C14 -0.7(3) .
C9 C10 C15 C14 -177.59(18) .
F7 C16 C17 C18 179.24(17) .
C21 C16 C17 C18 0.8(3) .
C16 C17 C18 F8 179.02(16) .
C16 C17 C18 C19 -1.1(3) .
F8 C18 C19 C20 -179.55(16) .
C17 C18 C19 C20 0.6(3) .
C18 C19 C20 F9 177.51(16) .
C18 C19 C20 C21 0.3(3) .
F9 C20 C21 C16 -177.69(16) .
C19 C20 C21 C16 -0.5(3) .
F9 C20 C21 C22 0.2(3) .
C19 C20 C21 C22 177.35(17) .
F7 C16 C21 C20 -178.49(16) .
C17 C16 C21 C20 -0.1(3) .
F7 C16 C21 C22 3.7(3) .
C17 C16 C21 C22 -177.92(18) .
Cu2 O3 C22 C23 -4.7(3) .
Cu2 O3 C22 C21 174.29(11) .
C20 C21 C22 O3 -130.14(18) .
C16 C21 C22 O3 47.5(2) .
C20 C21 C22 C23 48.9(2) .
C16 C21 C22 C23 -133.44(19) .
O3 C22 C23 C24 6.4(3) .
C21 C22 C23 C24 -172.54(17) .
Cu2 O4 C24 C23 -6.1(3) .
Cu2 O4 C24 C25 176.70(11) .
C22 C23 C24 O4 -0.4(3) .
C22 C23 C24 C25 176.70(17) .
O4 C24 C25 C30 -141.78(18) .
C23 C24 C25 C30 40.8(3) .
O4 C24 C25 C26 41.1(2) .
C23 C24 C25 C26 -136.28(19) .
C30 C25 C26 F10 179.00(16) .
C24 C25 C26 F10 -3.7(3) .
C30 C25 C26 C27 -3.3(3) .
C24 C25 C26 C27 174.05(17) .
F10 C26 C27 C28 -179.73(16) .
C25 C26 C27 C28 2.5(3) .
C26 C27 C28 F11 -179.72(16) .
C26 C27 C28 C29 0.3(3) .
F11 C28 C29 C30 178.06(15) .
C27 C28 C29 C30 -1.9(3) .
C28 C29 C30 F12 -179.48(15) .
C28 C29 C30 C25 1.0(3) .
C26 C25 C30 F12 -178.05(15) .
C24 C25 C30 F12 4.6(3) .
C26 C25 C30 C29 1.4(3) .
C24 C25 C30 C29 -175.86(17) .
